data_2201723
loop_
_publ_author_name
B.Sridhar
'N. Srinivasan'
R.K.Rajaram

_publ_section_title
;
 <small>DL</small>-Phenylalaninium nitrate
;
_journal_issue 10
_journal_name_full 'Acta Crystallographica Section E'
_journal_page_first o1103
_journal_page_last o1105
_journal_paper_doi 10.1107/S1600536802016525
_journal_volume 58
_journal_year 2002
_chemical_formula_iupac 'C9 H12 N O2 + , N O3 -'
_chemical_formula_moiety 'C9 H12 N O2 + , N O3 -'
_chemical_formula_sum 'C9 H12 N2 O5'
_chemical_formula_weight 228.21
_chemical_name_common 'DL-phenylalaninium nitrate'
_chemical_name_systematic
;
DL-phenylalaninium nitrate
;
_space_group_IT_number 14
_symmetry_cell_setting monoclinic
_symmetry_space_group_name_Hall '-P 2ybc'
_symmetry_space_group_name_H-M 'P 1 21/c 1'
_atom_sites_solution_hydrogens geom
_atom_sites_solution_primary direct
_atom_sites_solution_secondary difmap
_audit_creation_method SHELXL-97
_cell_angle_alpha 90.00
_cell_angle_beta 107.48(6)
_cell_angle_gamma 90.00
_cell_formula_units_Z 4
_cell_length_a 12.005(7)
_cell_length_b 5.758(2)
_cell_length_c 16.250(9)
_cell_measurement_reflns_used 24
_cell_measurement_temperature 293(2)
_cell_measurement_theta_max 13.9
_cell_measurement_theta_min 8.1
_cell_volume 1071.4(10)
_computing_cell_refinement 'CAD-4 Software'
_computing_data_collection 'CAD-4 Software (Enraf-Nonius, 1989)'
_computing_data_reduction 'CAD-4 Software'
_computing_molecular_graphics 'PLATON (Spek, 1999)'
_computing_publication_material SHELXL97
_computing_structure_refinement 'SHELXL97 (Sheldrick, 1997)'
_computing_structure_solution 'SHELXS97 (Sheldrick, 1997)'
_diffrn_ambient_temperature 293(2)
_diffrn_measured_fraction_theta_full 1.000
_diffrn_measured_fraction_theta_max 1.000
_diffrn_measurement_device_type 'Enraf-Nonis sealed tube'
_diffrn_measurement_method \w-2\q
_diffrn_radiation_monochromator graphite
_diffrn_radiation_source 'fine-focus sealed tube'
_diffrn_radiation_type MoK\a
_diffrn_radiation_wavelength 0.71073
_diffrn_reflns_av_R_equivalents 0.039
_diffrn_reflns_av_sigmaI/netI 0.106
_diffrn_reflns_limit_h_max 14
_diffrn_reflns_limit_h_min 0
_diffrn_reflns_limit_k_max 6
_diffrn_reflns_limit_k_min 0
_diffrn_reflns_limit_l_max 18
_diffrn_reflns_limit_l_min -19
_diffrn_reflns_number 1968
_diffrn_reflns_theta_full 24.9
_diffrn_reflns_theta_max 24.9
_diffrn_reflns_theta_min 1.8
_diffrn_standards_decay_% 0
_diffrn_standards_interval_time 60
_diffrn_standards_number 3
_exptl_absorpt_coefficient_mu 0.12
_exptl_absorpt_correction_T_max 0.990
_exptl_absorpt_correction_T_min 0.754
_exptl_absorpt_correction_type \y-scan
_exptl_absorpt_process_details '(North et al., 1968)'
_exptl_crystal_colour colorless
_exptl_crystal_density_diffrn 1.415
_exptl_crystal_density_meas 1.413
_exptl_crystal_density_method 'flotation in a mixture of carbon tetrachloride and xylene'
_exptl_crystal_description needle
_exptl_crystal_F_000 480
_exptl_crystal_size_max 0.33
_exptl_crystal_size_mid 0.13
_exptl_crystal_size_min 0.1
_refine_diff_density_max 0.22
_refine_diff_density_min -0.24
_refine_ls_extinction_method none
_refine_ls_goodness_of_fit_ref 0.96
_refine_ls_hydrogen_treatment constr
_refine_ls_matrix_type full
_refine_ls_number_parameters 145
_refine_ls_number_reflns 1874
_refine_ls_number_restraints 0
_refine_ls_restrained_S_all 0.96
_refine_ls_R_factor_all 0.168
_refine_ls_R_factor_gt 0.047
_refine_ls_shift/su_max <0.001
_refine_ls_shift/su_mean 0.000
_refine_ls_structure_factor_coef Fsqd
_refine_ls_weighting_details 'calc w = 1/[\s^2^(Fo^2^)+(0.0614P)^2^] where P = (Fo^2^+2Fc^2^)/3'
_refine_ls_weighting_scheme calc
_refine_ls_wR_factor_gt 0.101
_refine_ls_wR_factor_ref 0.141
_reflns_number_gt 791
_reflns_number_total 1874
_reflns_threshold_expression I>2\s(I)
_cod_data_source_file ya6134.cif
_cod_data_source_block I
_cod_depositor_comments
;
The following automatic conversions were performed:
'_symmetry_cell_setting' value 'Monoclinic' changed to 'monoclinic'
according to '/home/saulius/struct/CIF-dictionaries/cif_core.dic'
dictionary named 'cif_core.dic' version 2.4.1 from 2010-06-29.

Automatic conversion script
Id: cif_fix_enum 1527 2010-12-29 10:47:43Z saulius 

The following automatic conversions were performed:

'_symmetry_cell_setting' value 'Monoclinic' changed to 'monoclinic'
according to /home/saulius/struct/CIF-dictionaries/cif_core.dic
dictionary named 'cif_core.dic' version 2.4.1 from 2010-06-29.

Automatic conversion script
Id: cif_fix_values 1715 2011-07-08 13:25:40Z adriana 
;
_cod_original_cell_volume 1071.4(9)
_cod_original_sg_symbol_H-M 'P 21/c'
_cod_database_code 2201723
_cod_database_fobs_code 2201723

loop_
_symmetry_equiv_pos_as_xyz
'x, y, z'
'-x, y+1/2, -z+1/2'
'-x, -y, -z'
'x, -y-1/2, z-1/2'

loop_
_atom_site_label
_atom_site_fract_x
_atom_site_fract_y
_atom_site_fract_z
_atom_site_U_iso_or_equiv
_atom_site_adp_type
_atom_site_calc_flag
_atom_site_refinement_flags
_atom_site_occupancy
_atom_site_disorder_assembly
_atom_site_disorder_group
_atom_site_type_symbol
N11 0.3794(3) -0.1150(7) 0.4945(2) 0.0361(8) Uani d . 1 . . N
O1 0.3883(2) -0.2873(5) 0.45172(18) 0.0483(8) Uani d . 1 . . O
O2 0.3997(3) -0.1306(5) 0.57461(16) 0.0474(8) Uani d . 1 . . O
O3 0.3507(2) 0.0798(5) 0.45976(15) 0.0442(8) Uani d . 1 . . O
O1A 0.4162(3) -0.1177(6) 0.25738(16) 0.0526(8) Uani d . 1 . . O
O1B 0.3128(2) 0.1680(5) 0.29252(16) 0.0523(9) Uani d . 1 . . O
H1 0.3330 0.1081 0.3405 0.078 Uiso calc R 1 . . H
C1 0.3562(3) 0.0495(8) 0.2406(2) 0.0339(10) Uani d . 1 . . C
C2 0.3201(3) 0.1559(7) 0.1500(2) 0.0314(10) Uani d . 1 . . C
H2 0.3052 0.3222 0.1538 0.038 Uiso calc R 1 . . H
N1 0.4185(2) 0.1228(6) 0.11343(17) 0.0335(8) Uani d . 1 . . N
H1A 0.4822 0.1913 0.1474 0.050 Uiso calc R 1 . . H
H1B 0.4002 0.1855 0.0610 0.050 Uiso calc R 1 . . H
H1C 0.4321 -0.0283 0.1100 0.050 Uiso calc R 1 . . H
C3 0.2121(3) 0.0394(8) 0.0906(2) 0.0393(11) Uani d . 1 . . C
H3A 0.2006 0.0970 0.0326 0.047 Uiso calc R 1 . . H
H3B 0.2274 -0.1259 0.0900 0.047 Uiso calc R 1 . . H
C4 0.1004(3) 0.0721(7) 0.1124(2) 0.0355(10) Uani d . 1 . . C
C5 0.0355(4) 0.2708(8) 0.0891(3) 0.0489(12) Uani d . 1 . . C
H5 0.0639 0.3901 0.0624 0.059 Uiso calc R 1 . . H
C6 -0.0718(4) 0.2984(9) 0.1043(3) 0.0592(14) Uani d . 1 . . C
H6 -0.1151 0.4335 0.0873 0.071 Uiso calc R 1 . . H
C7 -0.1131(4) 0.1236(11) 0.1449(3) 0.0598(14) Uani d . 1 . . C
H7 -0.1846 0.1396 0.1555 0.072 Uiso calc R 1 . . H
C8 -0.0491(4) -0.0722(10) 0.1691(3) 0.0569(13) Uani d . 1 . . C
H8 -0.0770 -0.1903 0.1967 0.068 Uiso calc R 1 . . H
C9 0.0573(4) -0.0983(8) 0.1533(3) 0.0486(11) Uani d . 1 . . C
H9 0.1002 -0.2336 0.1707 0.058 Uiso calc R 1 . . H

loop_
_atom_site_aniso_label
_atom_site_aniso_U_11
_atom_site_aniso_U_22
_atom_site_aniso_U_33
_atom_site_aniso_U_12
_atom_site_aniso_U_13
_atom_site_aniso_U_23
N11 0.0366(19) 0.041(2) 0.0353(19) -0.0078(18) 0.0180(15) -0.0041(19)
O1 0.0600(19) 0.0457(19) 0.0458(17) -0.0022(15) 0.0261(15) -0.0145(15)
O2 0.078(2) 0.0453(18) 0.0247(14) 0.0001(16) 0.0237(13) 0.0014(14)
O3 0.067(2) 0.0395(19) 0.0270(14) 0.0020(16) 0.0161(14) 0.0062(14)
O1A 0.072(2) 0.058(2) 0.0299(15) 0.0275(19) 0.0197(14) 0.0103(16)
O1B 0.072(2) 0.065(2) 0.0256(14) 0.0208(17) 0.0240(14) 0.0062(14)
C1 0.035(2) 0.042(3) 0.026(2) -0.002(2) 0.0097(18) -0.004(2)
C2 0.035(2) 0.038(3) 0.0221(18) 0.0057(19) 0.0115(17) 0.0033(18)
N1 0.0427(19) 0.0373(19) 0.0258(15) -0.0034(16) 0.0184(14) -0.0009(16)
C3 0.037(2) 0.056(3) 0.026(2) 0.001(2) 0.0097(18) -0.0002(19)
C4 0.035(2) 0.045(3) 0.0241(19) 0.001(2) 0.0049(17) -0.002(2)
C5 0.052(3) 0.048(3) 0.043(3) 0.000(2) 0.010(2) 0.004(2)
C6 0.056(3) 0.066(4) 0.049(3) 0.021(3) 0.006(3) -0.002(3)
C7 0.034(3) 0.104(5) 0.039(3) 0.003(3) 0.007(2) -0.012(3)
C8 0.050(3) 0.078(4) 0.046(3) -0.013(3) 0.019(2) 0.001(3)
C9 0.054(3) 0.046(3) 0.047(3) 0.000(3) 0.016(2) 0.004(2)

loop_
_atom_type_symbol
_atom_type_description
_atom_type_scat_dispersion_real
_atom_type_scat_dispersion_imag
_atom_type_scat_source
C C 0.0033 0.0016 'International Tables Vol C Tables 4.2.6.8 and 6.1.1.4'
H H 0.0000 0.0000 'International Tables Vol C Tables 4.2.6.8 and 6.1.1.4'
N N 0.0061 0.0033 'International Tables Vol C Tables 4.2.6.8 and 6.1.1.4'
O O 0.0106 0.0060 'International Tables Vol C Tables 4.2.6.8 and 6.1.1.4'

loop_
_geom_angle_atom_site_label_1
_geom_angle_atom_site_label_2
_geom_angle_atom_site_label_3
_geom_angle
O1 N11 O2 120.3(4)
O1 N11 O3 121.5(3)
O2 N11 O3 118.2(3)
C1 O1B H1 109.5
O1A C1 O1B 127.5(4)
O1A C1 C2 121.5(3)
O1B C1 C2 111.0(3)
N1 C2 C3 108.6(3)
N1 C2 C1 107.7(3)
C3 C2 C1 112.0(3)
N1 C2 H2 109.5
C3 C2 H2 109.5
C1 C2 H2 109.5
C2 N1 H1A 109.5
C2 N1 H1B 109.5
H1A N1 H1B 109.5
C2 N1 H1C 109.5
H1A N1 H1C 109.5
H1B N1 H1C 109.5
C4 C3 C2 116.6(3)
C4 C3 H3A 108.1
C2 C3 H3A 108.1
C4 C3 H3B 108.1
C2 C3 H3B 108.1
H3A C3 H3B 107.3
C9 C4 C5 117.8(4)
C9 C4 C3 121.3(4)
C5 C4 C3 120.9(4)
C4 C5 C6 121.7(5)
C4 C5 H5 119.2
C6 C5 H5 119.2
C7 C6 C5 119.2(5)
C7 C6 H6 120.4
C5 C6 H6 120.4
C8 C7 C6 119.7(4)
C8 C7 H7 120.2
C6 C7 H7 120.2
C7 C8 C9 120.7(5)
C7 C8 H8 119.7
C9 C8 H8 119.7
C4 C9 C8 121.0(4)
C4 C9 H9 119.5
C8 C9 H9 119.5

loop_
_geom_bond_atom_site_label_1
_geom_bond_atom_site_label_2
_geom_bond_site_symmetry_2
_geom_bond_distance
_geom_bond_publ_flag
N11 O1 . 1.234(4) y
N11 O2 . 1.254(4) y
N11 O3 . 1.256(4) y
O1A C1 . 1.184(4) y
O1B C1 . 1.308(4) y
O1B H1 . 0.8200 ?
C1 C2 . 1.533(5) ?
C2 N1 . 1.485(4) ?
C2 C3 . 1.520(5) ?
C2 H2 . 0.9800 ?
N1 H1A . 0.8900 ?
N1 H1B . 0.8900 ?
N1 H1C . 0.8900 ?
C3 C4 . 1.498(5) ?
C3 H3A . 0.9700 ?
C3 H3B . 0.9700 ?
C4 C9 . 1.370(5) ?
C4 C5 . 1.372(6) ?
C5 C6 . 1.392(6) ?
C5 H5 . 0.9300 ?
C6 C7 . 1.374(7) ?
C6 H6 . 0.9300 ?
C7 C8 . 1.354(6) ?
C7 H7 . 0.9300 ?
C8 C9 . 1.386(6) ?
C8 H8 . 0.9300 ?
C9 H9 . 0.9300 ?

loop_
_geom_hbond_atom_site_label_D
_geom_hbond_atom_site_label_H
_geom_hbond_atom_site_label_A
_geom_hbond_site_symmetry_A
_geom_hbond_distance_DH
_geom_hbond_distance_HA
_geom_hbond_distance_DA
_geom_hbond_angle_DHA
O1B H1 O3 . 0.82 1.89 2.666(4) 157
N1 H1A O1A 2_655 0.89 1.99 2.841(4) 160
N1 H1B O3 4_565 0.89 2.07 2.934(4) 163
N1 H1C O2 4 0.89 2.05 2.898(4) 159

loop_
_geom_torsion_atom_site_label_1
_geom_torsion_atom_site_label_2
_geom_torsion_atom_site_label_3
_geom_torsion_atom_site_label_4
_geom_torsion
_geom_torsion_publ_flag
O1A C1 C2 N1 -34.0(5) y
O1B C1 C2 N1 145.6(3) y
O1A C1 C2 C3 85.4(5) ?
O1B C1 C2 C3 -95.0(4) ?
N1 C2 C3 C4 -174.7(3) y
C1 C2 C3 C4 66.5(5) ?
C2 C3 C4 C9 -101.3(5) y
C2 C3 C4 C5 81.2(4) y
C9 C4 C5 C6 -1.4(6) ?
C3 C4 C5 C6 176.2(4) ?
C4 C5 C6 C7 0.9(6) ?
C5 C6 C7 C8 -0.1(7) ?
C6 C7 C8 C9 -0.2(7) ?
C5 C4 C9 C8 1.1(6) ?
C3 C4 C9 C8 -176.5(4) ?
C7 C8 C9 C4 -0.3(7) ?

loop_
_cod_related_entry_id
_cod_related_entry_database
_cod_related_entry_code
1 ChemSpider 21132130
